data_2015644
loop_
_publ_author_name
'Jabbar, Md. Abdul'
'Aritome, Isao'
'Shimakoshi, Hisashi'
Hisaeda,Yoshio

_publ_section_title
;
 1,1'-(Ethenylidene)bis(4-chlorobenzene)
;
_journal_coeditor_code GZ3023
_journal_issue 11
_journal_name_full 'Acta Crystallographica Section C'
_journal_page_first o663
_journal_page_last o665
_journal_paper_doi 10.1107/S0108270106040753
_journal_volume 62
_journal_year 2006
_chemical_formula_iupac 'C14 H10 Cl2'
_chemical_formula_moiety 'C14 H10 Cl2'
_chemical_formula_sum 'C14 H10 Cl2'
_chemical_formula_weight 249.12
_chemical_melting_point 358.0
_chemical_name_common DDNU
_chemical_name_systematic
;
1,1'-(ethenylidene)bis(4-chlorobenzene)
;
_space_group_IT_number 2
_symmetry_cell_setting triclinic
_symmetry_space_group_name_Hall '-P 1'
_symmetry_space_group_name_H-M 'P -1'
_atom_sites_solution_hydrogens geom
_atom_sites_solution_primary direct
_atom_sites_solution_secondary difmap
_audit_creation_method SHELXL97
_cell_angle_alpha 91.210(4)
_cell_angle_beta 102.457(3)
_cell_angle_gamma 108.561(4)
_cell_formula_units_Z 4
_cell_length_a 9.715(2)
_cell_length_b 9.745(2)
_cell_length_c 13.868(2)
_cell_measurement_reflns_used 1592
_cell_measurement_temperature 173(2)
_cell_measurement_theta_max 25.67
_cell_measurement_theta_min 2.42
_cell_volume 1209.6(4)
_computing_cell_refinement SMART
_computing_data_collection 'SMART (Bruker, 2001)'
_computing_data_reduction 'SAINT (Bruker, 2001)'
_computing_molecular_graphics 'SHELXTL (Bruker, 2001)'
_computing_publication_material SHELXTL
_computing_structure_refinement 'SHELXL97 (Sheldrick, 1997)'
_computing_structure_solution 'SHELXS97 (Sheldrick, 1997)'
_diffrn_ambient_temperature 173(2)
_diffrn_detector_area_resol_mean 8.366
_diffrn_measured_fraction_theta_full 0.994
_diffrn_measured_fraction_theta_max 0.994
_diffrn_measurement_device_type 'Bruker SMART APEX CCD area-detector'
_diffrn_measurement_method '\f and \w'
_diffrn_radiation_monochromator graphite
_diffrn_radiation_source 'fine-focus sealed tube'
_diffrn_radiation_type MoK\a
_diffrn_radiation_wavelength 0.71073
_diffrn_reflns_av_R_equivalents 0.0255
_diffrn_reflns_av_sigmaI/netI 0.0537
_diffrn_reflns_limit_h_max 5
_diffrn_reflns_limit_h_min -11
_diffrn_reflns_limit_k_max 11
_diffrn_reflns_limit_k_min -11
_diffrn_reflns_limit_l_max 16
_diffrn_reflns_limit_l_min -16
_diffrn_reflns_number 7314
_diffrn_reflns_theta_full 25.68
_diffrn_reflns_theta_max 25.68
_diffrn_reflns_theta_min 1.51
_diffrn_standards_decay_% 0
_diffrn_standards_interval_time 415
_diffrn_standards_number 59
_exptl_absorpt_coefficient_mu 0.504
_exptl_absorpt_correction_T_max 0.9514
_exptl_absorpt_correction_T_min 0.8844
_exptl_absorpt_correction_type multi-scan
_exptl_absorpt_process_details '(SADABS; Sheldrick, 1996)'
_exptl_crystal_colour colourless
_exptl_crystal_density_diffrn 1.368
_exptl_crystal_density_method 'not measured'
_exptl_crystal_description prism
_exptl_crystal_F_000 512
_exptl_crystal_size_max 0.25
_exptl_crystal_size_mid 0.10
_exptl_crystal_size_min 0.10
_refine_diff_density_max 0.529
_refine_diff_density_min -0.376
_refine_ls_extinction_method none
_refine_ls_goodness_of_fit_ref 0.998
_refine_ls_hydrogen_treatment constr
_refine_ls_matrix_type full
_refine_ls_number_parameters 289
_refine_ls_number_reflns 4553
_refine_ls_number_restraints 0
_refine_ls_restrained_S_all 0.998
_refine_ls_R_factor_all 0.0925
_refine_ls_R_factor_gt 0.0545
_refine_ls_shift/su_max 0.001
_refine_ls_shift/su_mean 0.000
_refine_ls_structure_factor_coef Fsqd
_refine_ls_weighting_details 'calc w = 1/[\s^2^(Fo^2^)+(0.0845P)^2^] where P=(Fo^2^+2Fc^2^)/3'
_refine_ls_weighting_scheme calc
_refine_ls_wR_factor_gt 0.1348
_refine_ls_wR_factor_ref 0.1552
_reflns_number_gt 2835
_reflns_number_total 4553
_reflns_threshold_expression I>2\s(I)
_cod_data_source_file gz3023.cif
_cod_data_source_block I
_cod_database_code 2015644
_cod_database_fobs_code 2015644

loop_
_symmetry_equiv_pos_as_xyz
'x, y, z'
'-x, -y, -z'

loop_
_atom_site_type_symbol
_atom_site_label
_atom_site_fract_x
_atom_site_fract_y
_atom_site_fract_z
_atom_site_U_iso_or_equiv
_atom_site_adp_type
_atom_site_calc_flag
_atom_site_refinement_flags
_atom_site_occupancy
C C1 0.5475(4) 0.4755(4) 0.7359(3) 0.0645(12) Uani d . 1
H H1A 0.5935 0.5099 0.6832 0.077 Uiso calc R 1
H H1B 0.5949 0.5173 0.8020 0.077 Uiso calc R 1
C C2 0.4157(4) 0.3681(3) 0.7169(2) 0.0400(8) Uani d . 1
C C3 0.3429(3) 0.3179(3) 0.7993(2) 0.0349(7) Uani d . 1
C C4 0.3409(4) 0.4170(3) 0.8719(2) 0.0490(9) Uani d . 1
H H4 0.3814 0.5181 0.8661 0.059 Uiso calc R 1
C C5 0.2817(4) 0.3727(4) 0.9523(3) 0.0529(10) Uani d . 1
H H5 0.2807 0.4422 1.0010 0.063 Uiso calc R 1
C C6 0.2241(4) 0.2266(3) 0.9611(2) 0.0404(8) Uani d . 1
C C7 0.2210(3) 0.1243(3) 0.8895(2) 0.0373(7) Uani d . 1
H H7 0.1795 0.0235 0.8958 0.045 Uiso calc R 1
C C8 0.2790(3) 0.1701(3) 0.8088(2) 0.0338(7) Uani d . 1
H H8 0.2753 0.0999 0.7588 0.041 Uiso calc R 1
C C9 0.3389(3) 0.3007(3) 0.6148(2) 0.0317(7) Uani d . 1
C C10 0.4187(4) 0.3002(3) 0.5414(2) 0.0407(8) Uani d . 1
H H10 0.5246 0.3406 0.5586 0.049 Uiso calc R 1
C C11 0.3467(4) 0.2422(3) 0.4446(2) 0.0430(8) Uani d . 1
H H11 0.4025 0.2434 0.3960 0.052 Uiso calc R 1
C C12 0.1933(4) 0.1829(3) 0.4198(2) 0.0358(7) Uani d . 1
C C13 0.1113(3) 0.1802(3) 0.4894(2) 0.0336(7) Uani d . 1
H H13 0.0055 0.1388 0.4714 0.040 Uiso calc R 1
C C14 0.1842(3) 0.2386(3) 0.5860(2) 0.0323(7) Uani d . 1
H H14 0.1269 0.2362 0.6338 0.039 Uiso calc R 1
C C15 0.5282(4) 0.9888(3) 0.7318(3) 0.0489(9) Uani d . 1
H H15A 0.5630 1.0267 0.6757 0.059 Uiso calc R 1
H H15B 0.5813 1.0332 0.7966 0.059 Uiso calc R 1
C C16 0.4040(3) 0.8725(3) 0.7196(2) 0.0339(7) Uani d . 1
C C17 0.3459(3) 0.8161(3) 0.8073(2) 0.0312(7) Uani d . 1
C C18 0.4404(3) 0.8331(3) 0.9008(2) 0.0374(7) Uani d . 1
H H18 0.5452 0.8754 0.9083 0.045 Uiso calc R 1
C C19 0.3849(4) 0.7898(3) 0.9832(2) 0.0406(8) Uani d . 1
H H19 0.4509 0.8029 1.0467 0.049 Uiso calc R 1
C C20 0.2340(4) 0.7280(3) 0.9722(2) 0.0360(7) Uani d . 1
C C21 0.1370(3) 0.7058(3) 0.8803(2) 0.0349(7) Uani d . 1
H H21 0.0327 0.6607 0.8732 0.042 Uiso calc R 1
C C22 0.1932(3) 0.7497(3) 0.7988(2) 0.0314(7) Uani d . 1
H H22 0.1264 0.7345 0.7354 0.038 Uiso calc R 1
C C23 0.3208(3) 0.8027(3) 0.6192(2) 0.0309(7) Uani d . 1
C C24 0.3011(3) 0.8858(3) 0.5395(2) 0.0370(7) Uani d . 1
H H24 0.3395 0.9889 0.5511 0.044 Uiso calc R 1
C C25 0.2278(3) 0.8225(3) 0.4450(2) 0.0390(8) Uani d . 1
H H25 0.2156 0.8812 0.3922 0.047 Uiso calc R 1
C C26 0.1721(3) 0.6729(3) 0.4277(2) 0.0362(7) Uani d . 1
C C27 0.1893(3) 0.5869(3) 0.5043(2) 0.0355(7) Uani d . 1
H H27 0.1511 0.4840 0.4919 0.043 Uiso calc R 1
C C28 0.2621(3) 0.6512(3) 0.5988(2) 0.0328(7) Uani d . 1
H H28 0.2726 0.5916 0.6513 0.039 Uiso calc R 1
Cl Cl1 0.15956(11) 0.17002(11) 1.06587(7) 0.0607(3) Uani d . 1
Cl Cl2 0.10185(11) 0.10435(11) 0.29940(6) 0.0584(3) Uani d . 1
Cl Cl3 0.16417(11) 0.67587(9) 1.07610(6) 0.0553(3) Uani d . 1
Cl Cl4 0.07636(11) 0.59175(10) 0.30846(6) 0.0556(3) Uani d . 1

loop_
_atom_site_aniso_label
_atom_site_aniso_U_11
_atom_site_aniso_U_22
_atom_site_aniso_U_33
_atom_site_aniso_U_12
_atom_site_aniso_U_13
_atom_site_aniso_U_23
C1 0.056(2) 0.050(2) 0.064(3) -0.006(2) 0.001(2) 0.0153(19)
C2 0.0401(19) 0.0279(16) 0.0500(19) 0.0101(15) 0.0077(16) 0.0137(14)
C3 0.0381(18) 0.0224(15) 0.0409(17) 0.0102(14) 0.0019(14) 0.0048(13)
C4 0.071(2) 0.0237(16) 0.047(2) 0.0153(17) 0.0022(19) 0.0004(14)
C5 0.075(3) 0.0391(19) 0.047(2) 0.0296(19) 0.0056(19) -0.0065(16)
C6 0.0423(19) 0.0422(19) 0.0407(18) 0.0192(16) 0.0099(15) 0.0033(14)
C7 0.0406(18) 0.0280(15) 0.0434(18) 0.0111(14) 0.0105(15) 0.0023(13)
C8 0.0383(18) 0.0225(14) 0.0379(16) 0.0082(13) 0.0065(14) -0.0008(12)
C9 0.0297(16) 0.0200(14) 0.0483(18) 0.0097(13) 0.0120(14) 0.0142(13)
C10 0.0336(17) 0.0337(17) 0.061(2) 0.0132(15) 0.0186(16) 0.0213(15)
C11 0.051(2) 0.0435(19) 0.052(2) 0.0248(17) 0.0317(17) 0.0237(16)
C12 0.048(2) 0.0306(16) 0.0397(17) 0.0220(15) 0.0178(15) 0.0170(13)
C13 0.0325(16) 0.0284(15) 0.0428(17) 0.0103(13) 0.0135(14) 0.0119(13)
C14 0.0365(17) 0.0267(15) 0.0404(17) 0.0134(14) 0.0175(14) 0.0109(13)
C15 0.045(2) 0.0397(18) 0.055(2) -0.0018(16) 0.0219(17) -0.0039(16)
C16 0.0354(17) 0.0233(15) 0.0492(19) 0.0111(14) 0.0206(15) 0.0031(13)
C17 0.0321(17) 0.0186(14) 0.0448(18) 0.0105(13) 0.0100(14) 0.0025(12)
C18 0.0316(17) 0.0250(15) 0.0509(19) 0.0054(14) 0.0067(15) -0.0028(14)
C19 0.044(2) 0.0347(17) 0.0393(18) 0.0124(16) 0.0028(15) -0.0030(14)
C20 0.047(2) 0.0258(15) 0.0368(17) 0.0111(15) 0.0148(15) 0.0025(13)
C21 0.0382(18) 0.0245(15) 0.0433(18) 0.0084(14) 0.0156(15) 0.0030(13)
C22 0.0337(17) 0.0231(14) 0.0386(16) 0.0098(13) 0.0100(14) 0.0055(12)
C23 0.0276(15) 0.0228(14) 0.0472(18) 0.0086(13) 0.0186(14) 0.0072(13)
C24 0.0383(18) 0.0269(15) 0.0518(19) 0.0101(14) 0.0234(16) 0.0115(14)
C25 0.0417(19) 0.0388(18) 0.0462(19) 0.0166(15) 0.0238(16) 0.0222(15)
C26 0.0325(17) 0.0405(18) 0.0405(17) 0.0110(15) 0.0198(14) 0.0075(14)
C27 0.0374(18) 0.0274(15) 0.0431(18) 0.0087(14) 0.0150(15) 0.0062(13)
C28 0.0367(17) 0.0221(14) 0.0418(17) 0.0084(13) 0.0153(14) 0.0065(12)
Cl1 0.0672(6) 0.0765(7) 0.0487(5) 0.0294(5) 0.0263(5) 0.0064(5)
Cl2 0.0772(7) 0.0758(6) 0.0361(5) 0.0443(6) 0.0126(4) 0.0104(4)
Cl3 0.0742(7) 0.0505(5) 0.0398(5) 0.0126(5) 0.0220(4) 0.0075(4)
Cl4 0.0636(6) 0.0610(6) 0.0377(5) 0.0126(5) 0.0148(4) 0.0039(4)

loop_
_atom_type_symbol
_atom_type_description
_atom_type_scat_dispersion_real
_atom_type_scat_dispersion_imag
_atom_type_scat_source
C C 0.0033 0.0016 'International Tables Vol C Tables 4.2.6.8 and 6.1.1.4'
H H 0.0000 0.0000 'International Tables Vol C Tables 4.2.6.8 and 6.1.1.4'
Cl Cl 0.1484 0.1585 'International Tables Vol C Tables 4.2.6.8 and 6.1.1.4'

loop_
_geom_angle_atom_site_label_1
_geom_angle_atom_site_label_2
_geom_angle_atom_site_label_3
_geom_angle
_geom_angle_publ_flag
C2 C1 H1A 120.0 no
C2 C1 H1B 120.0 no
H1A C1 H1B 120.0 no
C1 C2 C9 121.4(3) no
C1 C2 C3 119.5(3) no
C9 C2 C3 119.0(3) no
C4 C3 C8 117.7(3) no
C4 C3 C2 120.8(3) no
C8 C3 C2 121.5(3) no
C5 C4 C3 121.8(3) no
C5 C4 H4 119.1 no
C3 C4 H4 119.1 no
C6 C5 C4 119.1(3) no
C6 C5 H5 120.5 no
C4 C5 H5 120.5 no
C5 C6 C7 121.1(3) no
C5 C6 Cl1 119.3(3) no
C7 C6 Cl1 119.6(2) no
C8 C7 C6 119.3(3) no
C8 C7 H7 120.4 no
C6 C7 H7 120.4 no
C7 C8 C3 121.1(3) no
C7 C8 H8 119.5 no
C3 C8 H8 119.5 no
C14 C9 C10 116.8(3) no
C14 C9 C2 121.7(3) no
C10 C9 C2 121.4(3) no
C11 C10 C9 121.6(3) no
C11 C10 H10 119.2 no
C9 C10 H10 119.2 no
C12 C11 C10 119.2(3) no
C12 C11 H11 120.4 no
C10 C11 H11 120.4 no
C13 C12 C11 121.0(3) no
C13 C12 Cl2 119.3(2) no
C11 C12 Cl2 119.6(2) no
C12 C13 C14 119.5(3) no
C12 C13 H13 120.3 no
C14 C13 H13 120.3 no
C13 C14 C9 121.9(3) no
C13 C14 H14 119.1 no
C9 C14 H14 119.1 no
C16 C15 H15A 120.0 no
C16 C15 H15B 120.0 no
H15A C15 H15B 120.0 no
C15 C16 C23 120.4(3) no
C15 C16 C17 120.1(3) no
C23 C16 C17 119.5(2) no
C18 C17 C22 117.6(3) no
C18 C17 C16 121.6(3) no
C22 C17 C16 120.8(3) no
C19 C18 C17 121.3(3) no
C19 C18 H18 119.3 no
C17 C18 H18 119.3 no
C20 C19 C18 119.3(3) no
C20 C19 H19 120.3 no
C18 C19 H19 120.3 no
C19 C20 C21 121.0(3) no
C19 C20 Cl3 119.3(2) no
C21 C20 Cl3 119.7(2) no
C22 C21 C20 119.2(3) no
C22 C21 H21 120.4 no
C20 C21 H21 120.4 no
C21 C22 C17 121.4(3) no
C21 C22 H22 119.3 no
C17 C22 H22 119.3 no
C24 C23 C28 117.1(3) no
C24 C23 C16 121.1(3) no
C28 C23 C16 121.7(3) no
C25 C24 C23 121.8(3) no
C25 C24 H24 119.1 no
C23 C24 H24 119.1 no
C24 C25 C26 119.4(3) no
C24 C25 H25 120.3 no
C26 C25 H25 120.3 no
C25 C26 C27 120.6(3) no
C25 C26 Cl4 119.6(2) no
C27 C26 Cl4 119.8(2) no
C28 C27 C26 119.7(3) no
C28 C27 H27 120.2 no
C26 C27 H27 120.2 no
C27 C28 C23 121.4(3) no
C27 C28 H28 119.3 no
C23 C28 H28 119.3 no

loop_
_geom_bond_atom_site_label_1
_geom_bond_atom_site_label_2
_geom_bond_distance
_geom_bond_publ_flag
C1 C2 1.339(5) no
C1 H1A 0.9500 no
C1 H1B 0.9500 no
C2 C9 1.477(4) no
C2 C3 1.483(4) no
C3 C4 1.389(4) no
C3 C8 1.397(4) no
C4 C5 1.377(5) no
C4 H4 0.9500 no
C5 C6 1.373(4) no
C5 H5 0.9500 no
C6 C7 1.380(4) no
C6 Cl1 1.737(3) no
C7 C8 1.379(4) no
C7 H7 0.9500 no
C8 H8 0.9500 no
C9 C14 1.391(4) no
C9 C10 1.408(4) no
C10 C11 1.385(5) no
C10 H10 0.9500 no
C11 C12 1.376(4) no
C11 H11 0.9500 no
C12 C13 1.373(4) no
C12 Cl2 1.743(3) no
C13 C14 1.386(4) no
C13 H13 0.9500 no
C14 H14 0.9500 no
C15 C16 1.342(4) no
C15 H15A 0.9500 no
C15 H15B 0.9500 no
C16 C23 1.476(4) no
C16 C17 1.492(4) no
C17 C18 1.390(4) no
C17 C22 1.394(4) no
C18 C19 1.383(4) no
C18 H18 0.9500 no
C19 C20 1.368(4) no
C19 H19 0.9500 no
C20 C21 1.378(4) no
C20 Cl3 1.740(3) no
C21 C22 1.377(4) no
C21 H21 0.9500 no
C22 H22 0.9500 no
C23 C24 1.400(4) no
C23 C28 1.401(4) no
C24 C25 1.374(4) no
C24 H24 0.9500 no
C25 C26 1.380(4) no
C25 H25 0.9500 no
C26 C27 1.381(4) no
C26 Cl4 1.743(3) no
C27 C28 1.375(4) no
C27 H27 0.9500 no
C28 H28 0.9500 no

loop_
_geom_torsion_atom_site_label_1
_geom_torsion_atom_site_label_2
_geom_torsion_atom_site_label_3
_geom_torsion_atom_site_label_4
_geom_torsion
_geom_torsion_publ_flag
C1 C2 C3 C4 42.3(5) no
C9 C2 C3 C4 -136.1(3) no
C1 C2 C3 C8 -135.4(3) no
C9 C2 C3 C8 46.2(4) no
C8 C3 C4 C5 1.6(5) no
C2 C3 C4 C5 -176.1(3) no
C3 C4 C5 C6 0.5(5) no
C4 C5 C6 C7 -1.8(5) no
C4 C5 C6 Cl1 176.2(3) no
C5 C6 C7 C8 1.0(5) no
Cl1 C6 C7 C8 -177.0(2) no
C6 C7 C8 C3 1.1(5) no
C4 C3 C8 C7 -2.4(5) no
C2 C3 C8 C7 175.3(3) no
C1 C2 C9 C14 -152.2(3) no
C3 C2 C9 C14 26.2(4) no
C1 C2 C9 C10 25.9(4) no
C3 C2 C9 C10 -155.7(3) no
C14 C9 C10 C11 0.7(4) no
C2 C9 C10 C11 -177.4(3) no
C9 C10 C11 C12 -0.4(4) no
C10 C11 C12 C13 -0.1(4) no
C10 C11 C12 Cl2 -177.9(2) no
C11 C12 C13 C14 0.2(4) no
Cl2 C12 C13 C14 178.0(2) no
C12 C13 C14 C9 0.2(4) no
C10 C9 C14 C13 -0.6(4) no
C2 C9 C14 C13 177.5(2) no
C15 C16 C17 C18 -28.5(4) no
C23 C16 C17 C18 153.8(3) no
C15 C16 C17 C22 148.7(3) no
C23 C16 C17 C22 -29.0(4) no
C22 C17 C18 C19 -1.9(4) no
C16 C17 C18 C19 175.4(3) no
C17 C18 C19 C20 0.5(4) no
C18 C19 C20 C21 1.2(4) no
C18 C19 C20 Cl3 -179.1(2) no
C19 C20 C21 C22 -1.5(4) no
Cl3 C20 C21 C22 178.9(2) no
C20 C21 C22 C17 0.0(4) no
C18 C17 C22 C21 1.6(4) no
C16 C17 C22 C21 -175.7(3) no
C15 C16 C23 C24 -39.8(4) no
C17 C16 C23 C24 137.9(3) no
C15 C16 C23 C28 138.3(3) no
C17 C16 C23 C28 -43.9(4) no
C28 C23 C24 C25 -0.2(4) no
C16 C23 C24 C25 178.0(3) no
C23 C24 C25 C26 -0.2(5) no
C24 C25 C26 C27 0.1(5) no
C24 C25 C26 Cl4 179.0(2) no
C25 C26 C27 C28 0.2(5) no
Cl4 C26 C27 C28 -178.6(2) no
C26 C27 C28 C23 -0.6(5) no
C24 C23 C28 C27 0.6(4) no
C16 C23 C28 C27 -177.6(3) no

loop_
_cod_related_entry_id
_cod_related_entry_database
_cod_related_entry_code
1 ChemSpider 85511
